data_4345366
loop_
_publ_author_name
'Qiu, Jie'
'Spano, Tyler L.'
'Dembowski, Mateusz'
'Kokot, Alex M.'
'Szymanowski, Jennifer E. S.'
'Burns, Peter C.'

_publ_section_title
;
 Sulfate-Centered Sodium-Icosahedron-Templated Uranyl Peroxide Phosphate
 Cages with Uranyl Bridged by \m-\h(1):\h(2) Peroxide.
;
_journal_issue 4
_journal_name_full 'Inorganic chemistry'
_journal_page_first 1874
_journal_page_last 1880
_journal_paper_doi 10.1021/acs.inorgchem.6b02429
_journal_volume 56
_journal_year 2017
_chemical_formula_moiety Li6Na18(UO2)20(O2)24(PO4)12(SO4)(H2O)48
_chemical_formula_sum 'Li6 Na18 O188 P12 S U20'
_chemical_formula_weight 8627.76
_chemical_name_common LiNaU20P12
_chemical_name_systematic 'U-P cluster'
_space_group_crystal_system monoclinic
_space_group_IT_number 14
_space_group_name_Hall '-P 2yn'
_space_group_name_H-M_alt 'P 1 21/n 1'
_symmetry_space_group_name_Hall '-P 2yn'
_symmetry_space_group_name_H-M 'P 1 21/n 1'
_atom_sites_solution_primary direct
_atom_sites_solution_secondary difmap
_audit_creation_method SHELXL-2014/7
_cell_angle_alpha 90
_cell_angle_beta 91.9724(17)
_cell_angle_gamma 90
_cell_formula_units_Z 2
_cell_length_a 17.839(3)
_cell_length_b 18.370(3)
_cell_length_c 27.655(4)
_cell_measurement_reflns_used 2078
_cell_measurement_temperature 100(2)
_cell_measurement_theta_max 27.591
_cell_measurement_theta_min 1.331
_cell_volume 9057(2)
_computing_cell_refinement APEX2
_computing_data_collection APEX2
_computing_data_reduction APEX2
_computing_molecular_graphics CrystalMaker
_computing_publication_material 'SHELXL-2014/7 (Sheldrick, 2014)'
_computing_structure_refinement 'SHELXL-2014/7 (Sheldrick, 2014)'
_computing_structure_solution 'SHELXL-2014/7 (Sheldrick, 2014)'
_diffrn_ambient_temperature 100(2)
_diffrn_detector_area_resol_mean 0
_diffrn_measured_fraction_theta_full 1.000
_diffrn_measured_fraction_theta_max 0.996
_diffrn_measurement_device_type 'Bruker APEX2 QUAZAR'
_diffrn_measurement_method Sphere
_diffrn_radiation_type MoK\a
_diffrn_radiation_wavelength 0.71073
_diffrn_reflns_av_R_equivalents 0.1116
_diffrn_reflns_av_unetI/netI 0.0861
_diffrn_reflns_Laue_measured_fraction_full 1.000
_diffrn_reflns_Laue_measured_fraction_max 0.996
_diffrn_reflns_limit_h_max 23
_diffrn_reflns_limit_h_min -23
_diffrn_reflns_limit_k_max 23
_diffrn_reflns_limit_k_min -23
_diffrn_reflns_limit_l_max 35
_diffrn_reflns_limit_l_min -36
_diffrn_reflns_number 107016
_diffrn_reflns_point_group_measured_fraction_full 1.000
_diffrn_reflns_point_group_measured_fraction_max 0.996
_diffrn_reflns_theta_full 25.242
_diffrn_reflns_theta_max 27.591
_diffrn_reflns_theta_min 1.331
_diffrn_source 'fine-focus sealed tube'
_exptl_absorpt_coefficient_mu 18.099
_exptl_absorpt_correction_T_max 0.405
_exptl_absorpt_correction_T_min 0.083
_exptl_absorpt_correction_type multi-scan
_exptl_absorpt_process_details SADABS
_exptl_crystal_colour yellow
_exptl_crystal_density_diffrn 3.163
_exptl_crystal_density_meas ?
_exptl_crystal_density_method 'not measured'
_exptl_crystal_description blocky
_exptl_crystal_F_000 7512
_exptl_crystal_size_max 0.225
_exptl_crystal_size_mid 0.125
_exptl_crystal_size_min 0.050
_exptl_transmission_factor_max 0.405
_exptl_transmission_factor_min 0.083
_refine_diff_density_max 4.011
_refine_diff_density_min -2.751
_refine_diff_density_rms 0.382
_refine_ls_extinction_method none
_refine_ls_goodness_of_fit_ref 0.945
_refine_ls_matrix_type full
_refine_ls_number_parameters 552
_refine_ls_number_reflns 20921
_refine_ls_number_restraints 0
_refine_ls_restrained_S_all 0.945
_refine_ls_R_factor_all 0.0723
_refine_ls_R_factor_gt 0.0481
_refine_ls_shift/su_max 0.001
_refine_ls_shift/su_mean 0.000
_refine_ls_structure_factor_coef Fsqd
_refine_ls_weighting_details 'w=1/[\s^2^(Fo^2^)+(0.0608P)^2^+196.5659P] where P=(Fo^2^+2Fc^2^)/3'
_refine_ls_weighting_scheme calc
_refine_ls_wR_factor_gt 0.1218
_refine_ls_wR_factor_ref 0.1364
_reflns_Friedel_coverage 0.000
_reflns_number_gt 15736
_reflns_number_total 20921
_reflns_threshold_expression 'I > 2\s(I)'
_cod_data_source_file ic6b02429_si_002.cif
_cod_data_source_block U20P12
_cod_depositor_comments
;
The following automatic conversions were performed:

'_exptl_crystal_density_meas' value 'n/a' was changed to '?' - the
value is perceived as not measured.

Automatic conversion script
Id: cif_fix_values 4973 2017-02-22 13:04:09Z antanas 
;
_cod_original_cell_volume 9058(2)
_cod_database_code 4345366
_shelx_shelxl_version_number 2014/7
_shelx_space_group_comment
;
The symmetry employed for this shelxl refinement is uniquely defined
by the following loop, which should always be used as a source of
symmetry information in preference to the above space-group names.
They are only intended as comments.
;
_shelx_estimated_absorpt_t_min 0.083
_shelx_estimated_absorpt_t_max 0.405
_exptl_absorpt_special_details SADABS

loop_
_space_group_symop_operation_xyz
'x, y, z'
'-x+1/2, y+1/2, -z+1/2'
'-x, -y, -z'
'x-1/2, -y-1/2, z-1/2'

loop_
_atom_site_label
_atom_site_type_symbol
_atom_site_fract_x
_atom_site_fract_y
_atom_site_fract_z
_atom_site_U_iso_or_equiv
_atom_site_adp_type
_atom_site_occupancy
_atom_site_site_symmetry_order
_atom_site_calc_flag
_atom_site_refinement_flags_posn
_atom_site_refinement_flags_occupancy
U1 U 0.60304(2) 0.57484(3) 0.19726(2) 0.01497(10) Uani 1 1 d . .
U2 U 0.44482(2) 0.41651(2) 0.21905(2) 0.01396(10) Uani 1 1 d . .
U3 U 0.27177(2) 0.72087(2) -0.04482(2) 0.01457(10) Uani 1 1 d . .
U4 U 0.60030(3) 0.80699(3) 0.02797(2) 0.01838(11) Uani 1 1 d . .
U5 U 0.78658(2) 0.44616(3) 0.14005(2) 0.01481(10) Uani 1 1 d . .
U6 U 0.46728(3) 0.74462(3) 0.14554(2) 0.01650(10) Uani 1 1 d . .
U7 U 0.24990(2) 0.41192(2) 0.11851(2) 0.01328(10) Uani 1 1 d . .
U8 U 0.47240(3) 0.79198(2) -0.10383(2) 0.01510(10) Uani 1 1 d . .
U9 U 0.20968(2) 0.63187(3) 0.09927(2) 0.01497(10) Uani 1 1 d . .
U10 U 0.78941(2) 0.66777(3) 0.02143(2) 0.01546(10) Uani 1 1 d . .
S1 S 0.5000 0.5000 0.0000 0.0133(8) Uiso 1 2 d S P
P1 P 0.35838(18) 0.26259(17) 0.16509(11) 0.0155(6) Uiso 1 1 d . .
P2 P 0.77657(18) 0.63618(18) 0.15099(11) 0.0159(6) Uiso 1 1 d . .
P3 P 0.30080(19) 0.79589(18) 0.07423(12) 0.0184(7) Uiso 1 1 d . .
P4 P 0.29985(19) 0.67675(18) 0.21191(12) 0.0179(7) Uiso 1 1 d . .
P5 P 0.58519(18) 0.27463(17) 0.22789(11) 0.0151(6) Uiso 1 1 d . .
P6 P 0.91353(18) 0.51060(18) 0.05310(11) 0.0163(6) Uiso 1 1 d . .
Na1 Na 0.4013(3) 0.3567(3) 0.05358(18) 0.0206(11) Uiso 1 1 d . .
Na2 Na 0.4368(3) 0.6791(3) 0.01689(18) 0.0209(11) Uiso 1 1 d . .
Na3 Na 0.4184(3) 0.5439(3) 0.11352(18) 0.0215(11) Uiso 1 1 d . .
Na4 Na 0.6059(3) 0.6169(3) 0.07609(18) 0.0222(11) Uiso 1 1 d . .
Na5 Na 0.6998(3) 0.4824(3) 0.00454(18) 0.0227(11) Uiso 1 1 d . .
Na6 Na 0.5837(3) 0.4129(3) 0.10764(19) 0.0248(12) Uiso 1 1 d . .
Na7 Na 0.9787(7) 0.6816(7) 0.0910(4) 0.103(4) Uiso 1 1 d . .
Na8 Na 0.0553(9) 0.3080(8) 0.1379(5) 0.135(5) Uiso 1 1 d . .
Na9 Na 0.2623(11) 1.0159(10) -0.0415(7) 0.073(5) Uiso 0.5 1 d . P
Na10 Na 0.490(2) 0.326(2) 0.3351(13) 0.162(12) Uiso 0.5 1 d . P
O1 O 0.5785(5) 0.6985(5) 0.1803(3) 0.0175(18) Uiso 1 1 d . .
O2 O 0.5582(5) 0.5445(5) 0.1405(3) 0.0164(18) Uiso 1 1 d . .
O3 O 0.3219(5) 0.4398(4) 0.1903(3) 0.0149(17) Uiso 1 1 d . .
O4 O 0.3389(5) 0.3154(4) 0.1241(3) 0.0158(17) Uiso 1 1 d . .
O5 O 0.7802(5) 0.6839(5) -0.0626(3) 0.0194(19) Uiso 1 1 d . .
O6 O 0.3189(5) 0.4535(4) 0.0795(3) 0.0142(17) Uiso 1 1 d . .
O7 O 0.7028(5) 0.6157(4) 0.0188(3) 0.0147(17) Uiso 1 1 d . .
O8 O 0.2358(5) 0.6781(5) -0.1206(3) 0.0202(19) Uiso 1 1 d . .
O9 O 0.9001(5) 0.4825(5) 0.1027(3) 0.0163(18) Uiso 1 1 d . .
O10 O 0.5592(5) 0.4744(5) 0.2420(3) 0.0192(19) Uiso 1 1 d . .
O11 O 0.6968(5) 0.4815(5) 0.1956(3) 0.0181(18) Uiso 1 1 d . .
O12 O 0.3377(5) 0.6448(5) -0.0394(3) 0.0186(19) Uiso 1 1 d . .
O13 O 0.4849(5) 0.7006(5) -0.0783(3) 0.0173(18) Uiso 1 1 d . .
O14 O 0.5741(5) 0.7964(5) 0.1096(3) 0.023(2) Uiso 1 1 d . .
O15 O 0.3411(5) 0.7810(5) -0.1031(3) 0.0212(19) Uiso 1 1 d . .
O16 O 0.1942(5) 0.6697(5) 0.0171(3) 0.0182(18) Uiso 1 1 d . .
O17 O 0.4132(5) 0.4210(5) 0.2801(3) 0.0179(18) Uiso 1 1 d . .
O18 O 0.7266(5) 0.4819(5) 0.0912(3) 0.0170(18) Uiso 1 1 d . .
O19 O 0.6758(5) 0.4111(5) 0.1736(3) 0.0197(19) Uiso 1 1 d . .
O20 O 0.4747(5) 0.4114(4) 0.1573(3) 0.0151(17) Uiso 1 1 d . .
O21 O 0.8168(5) 0.5672(5) 0.1694(3) 0.0162(18) Uiso 1 1 d . .
O22 O 0.2895(5) 0.7361(5) 0.2498(3) 0.023(2) Uiso 1 1 d . .
O23 O 0.3297(5) 0.7571(5) 0.0303(3) 0.0198(19) Uiso 1 1 d . .
O24 O 0.3059(5) 0.6117(5) 0.0882(3) 0.0156(17) Uiso 1 1 d . .
O25 O 0.8210(5) 0.3494(5) 0.0867(3) 0.0174(18) Uiso 1 1 d . .
O26 O 0.3785(5) 0.3038(5) 0.2118(3) 0.0189(19) Uiso 1 1 d . .
O27 O 0.5783(5) 0.8293(5) -0.0545(3) 0.022(2) Uiso 1 1 d . .
O28 O 0.2315(5) 0.7583(5) 0.0936(3) 0.024(2) Uiso 1 1 d . .
O29 O 0.5011(5) 0.5312(5) 0.2377(3) 0.022(2) Uiso 1 1 d . .
O30 O 0.3651(5) 0.5087(5) 0.1892(3) 0.0186(18) Uiso 1 1 d . .
O31 O 0.5097(5) 0.8463(5) -0.0288(3) 0.0183(18) Uiso 1 1 d . .
O32 O 0.7878(5) 0.6974(5) 0.1916(3) 0.025(2) Uiso 1 1 d . .
O33 O 0.5671(5) 0.7130(4) 0.0191(3) 0.0146(17) Uiso 1 1 d . .
O34 O 0.6927(5) 0.6242(5) 0.1438(3) 0.0195(19) Uiso 1 1 d . .
O35 O 0.7197(5) 0.7751(5) 0.0025(3) 0.023(2) Uiso 1 1 d . .
O36 O 0.6532(5) 0.6044(5) 0.2514(3) 0.023(2) Uiso 1 1 d . .
O37 O 0.8457(5) 0.4120(5) 0.1896(3) 0.0209(19) Uiso 1 1 d . .
O38 O 0.4188(5) 0.2102(5) 0.1503(3) 0.024(2) Uiso 1 1 d . .
O39 O 0.5156(5) 0.6681(5) 0.2074(3) 0.0203(19) Uiso 1 1 d . .
O40 O 0.4587(5) 0.8824(5) -0.1271(3) 0.026(2) Uiso 1 1 d . .
O41 O 0.8749(6) 0.7208(5) 0.0235(4) 0.029(2) Uiso 1 1 d . .
O42 O 0.9870(6) 0.5584(6) 0.0576(4) 0.031(2) Uiso 1 1 d . .
O43 O 0.4667(5) 0.6708(5) 0.1011(3) 0.0166(18) Uiso 1 1 d . .
O44 O 0.3682(5) 0.8070(5) -0.0556(3) 0.0186(18) Uiso 1 1 d . .
O45 O 0.1680(5) 0.5084(5) 0.1014(3) 0.0169(18) Uiso 1 1 d . .
O46 O 0.3090(5) 0.6030(5) 0.2408(3) 0.027(2) Uiso 1 1 d . .
O47 O 0.1709(5) 0.3808(5) 0.0522(3) 0.0199(19) Uiso 1 1 d . .
O48 O 0.3616(5) 0.8063(5) 0.1127(3) 0.025(2) Uiso 1 1 d . .
O49 O 0.8105(5) 0.6642(5) 0.1053(3) 0.024(2) Uiso 1 1 d . .
O50 O 0.2893(5) 0.2122(5) 0.1761(3) 0.0210(19) Uiso 1 1 d . .
O51 O 0.2075(5) 0.7953(5) -0.0453(3) 0.024(2) Uiso 1 1 d . .
O52 O 0.9307(5) 0.4477(5) 0.0184(3) 0.0215(19) Uiso 1 1 d . .
O53 O 0.2078(5) 0.5259(5) 0.1482(3) 0.0189(18) Uiso 1 1 d . .
O54 O 0.7174(5) 0.7652(5) 0.0557(3) 0.024(2) Uiso 1 1 d . .
O55 O 0.5289(5) 0.3274(5) 0.2489(3) 0.023(2) Uiso 1 1 d . .
O56 O 0.6323(5) 0.8991(5) 0.0366(3) 0.026(2) Uiso 1 1 d . .
O57 O 0.8077(5) 0.4106(5) -0.0166(3) 0.0190(19) Uiso 1 1 d . .
O58 O 0.1849(5) 0.3678(5) 0.1576(3) 0.0196(19) Uiso 1 1 d . .
O59 O 0.2293(5) 0.6704(5) 0.1791(3) 0.0189(19) Uiso 1 1 d . .
O60 O 0.1121(5) 0.6534(5) 0.1082(3) 0.022(2) Uiso 1 1 d . .
O61 O 0.2713(6) 0.8755(6) 0.0587(4) 0.030(2) Uiso 1 1 d . .
O62 O 0.4703(5) 0.8178(5) 0.1889(3) 0.026(2) Uiso 1 1 d . .
O63 O 0.5885(5) 0.2045(5) 0.2581(3) 0.024(2) Uiso 1 1 d . .
O64 O 0.5058(5) 0.8266(5) 0.0836(3) 0.023(2) Uiso 1 1 d . .
O65 O 0.5693(6) 0.2621(6) 0.1748(4) 0.031(2) Uiso 1 1 d . .
O66 O 0.3697(5) 0.6885(5) 0.1826(3) 0.026(2) Uiso 1 1 d . .
O67 O 0.8489(6) 0.5548(5) 0.0332(3) 0.028(2) Uiso 1 1 d . .
O68 O 0.6666(5) 0.3098(5) 0.2336(3) 0.027(2) Uiso 1 1 d . .
O69 O 0.4418(10) 0.5436(9) 0.0249(6) 0.018(4) Uiso 0.5 1 d . P
O70 O 0.5239(10) 0.5726(9) 0.0069(6) 0.019(4) Uiso 0.5 1 d . P
O71 O 0.5709(10) 0.5058(9) 0.0305(6) 0.019(4) Uiso 0.5 1 d . P
O72 O 0.4861(10) 0.4629(10) 0.0483(6) 0.022(4) Uiso 0.5 1 d . P
O73 O 0.4724(6) 0.9857(6) -0.1860(4) 0.037(3) Uiso 1 1 d . .
O74 O 1.0225(7) 0.3404(7) 0.0590(5) 0.050(3) Uiso 1 1 d . .
O75 O 0.9733(7) 0.6076(7) 0.1647(4) 0.045(3) Uiso 1 1 d . .
O76 O 0.2613(7) 0.8778(7) 0.2278(5) 0.053(3) Uiso 1 1 d . .
O77 O 0.1701(7) 0.5304(7) 0.2441(4) 0.051(3) Uiso 1 1 d . .
O78 O 0.8659(9) 0.7851(9) -0.1077(6) 0.071(4) Uiso 1 1 d . .
O79 O 0.3497(8) 0.9386(8) -0.0090(5) 0.060(4) Uiso 1 1 d . .
O80 O 0.7375(9) 0.4463(9) 0.2890(6) 0.080(5) Uiso 1 1 d . .
O81 O 0.6776(9) 0.9188(9) -0.1097(6) 0.077(5) Uiso 1 1 d . .
O82 O 0.3621(10) 0.9316(9) -0.2286(6) 0.082(5) Uiso 1 1 d . .
O83 O 1.0469(10) 0.7421(10) 0.0194(6) 0.083(5) Uiso 1 1 d . .
O84 O 1.0449(11) 0.4783(11) 0.1532(7) 0.105(6) Uiso 1 1 d . .
O85 O 0.5209(15) 0.9961(15) -0.0446(10) 0.150(9) Uiso 1 1 d . .
O86 O 0.4095(6) 0.2269(6) 0.2949(4) 0.031(2) Uiso 1 1 d . .
O87 O 0.4516(6) 0.1038(6) 0.2225(4) 0.034(2) Uiso 1 1 d . .
O88 O -0.0658(12) 0.2601(12) 0.1264(8) 0.115(7) Uiso 1 1 d . .
O89 O 0.6191(12) 1.0497(12) -0.1555(8) 0.117(7) Uiso 1 1 d . .
O90 O 0.6638(16) 0.8014(15) 0.2256(10) 0.154(10) Uiso 1 1 d . .
O91 O 0.3297(14) 0.5855(14) 0.3381(9) 0.138(9) Uiso 1 1 d . .
O92 O 0.3862(13) 1.0654(13) -0.1527(9) 0.127(8) Uiso 1 1 d . .
O93 O 0.0721(11) 0.2604(11) 0.2067(7) 0.106(6) Uiso 1 1 d . .
O94 O 0.4760(15) 0.5934(15) 0.3231(9) 0.143(9) Uiso 1 1 d . .
O95 O 0.7064(16) 0.3418(16) 0.3755(10) 0.160(10) Uiso 1 1 d . .
O96 O 0.2148(19) 1.0831(18) 0.0263(12) 0.188(12) Uiso 1 1 d . .
Li1 Li 0.4951(17) 0.1585(17) 0.2796(11) 0.045(7) Uiso 1 1 d . .
Li2 Li 0.144(3) 0.437(3) 0.277(2) 0.106(16) Uiso 1 1 d . .
Li3 Li 0.738(3) 0.328(3) 0.2989(19) 0.095(14) Uiso 1 1 d . .

loop_
_atom_site_aniso_label
_atom_site_aniso_U_11
_atom_site_aniso_U_22
_atom_site_aniso_U_33
_atom_site_aniso_U_23
_atom_site_aniso_U_13
_atom_site_aniso_U_12
U1 0.0119(2) 0.0193(2) 0.0135(2) -0.00037(17) -0.00247(17) -0.00283(17)
U2 0.0116(2) 0.0172(2) 0.0131(2) 0.00200(17) -0.00066(16) 0.00026(17)
U3 0.0116(2) 0.0168(2) 0.0152(2) 0.00152(17) -0.00063(17) 0.00256(17)
U4 0.0191(2) 0.0180(2) 0.0179(2) 0.00003(18) -0.00171(18) -0.00130(19)
U5 0.0107(2) 0.0198(2) 0.0138(2) 0.00149(17) -0.00057(16) -0.00160(17)
U6 0.0166(2) 0.0176(2) 0.0154(2) -0.00569(17) 0.00057(18) 0.00119(18)
U7 0.0099(2) 0.0173(2) 0.0126(2) 0.00278(16) -0.00064(16) -0.00037(17)
U8 0.0162(2) 0.0155(2) 0.0136(2) 0.00402(16) -0.00010(17) 0.00263(17)
U9 0.0123(2) 0.0182(2) 0.0143(2) 0.00002(17) -0.00013(17) 0.00311(17)
U10 0.0100(2) 0.0192(2) 0.0169(2) 0.00164(17) -0.00357(17) -0.00371(17)

loop_
_atom_type_symbol
_atom_type_description
_atom_type_scat_dispersion_real
_atom_type_scat_dispersion_imag
_atom_type_scat_source
Li Li -0.0003 0.0001 'International Tables Vol C Tables 4.2.6.8 and 6.1.1.4'
Na Na 0.0362 0.0249 'International Tables Vol C Tables 4.2.6.8 and 6.1.1.4'
P P 0.1023 0.0942 'International Tables Vol C Tables 4.2.6.8 and 6.1.1.4'
S S 0.1246 0.1234 'International Tables Vol C Tables 4.2.6.8 and 6.1.1.4'
U U -9.6767 9.6646 'International Tables Vol C Tables 4.2.6.8 and 6.1.1.4'
O O 0.0106 0.0060 'International Tables Vol C Tables 4.2.6.8 and 6.1.1.4'

loop_
_geom_angle_atom_site_label_1
_geom_angle_atom_site_label_2
_geom_angle_atom_site_label_3
_geom_angle
_geom_angle_site_symmetry_1
_geom_angle_site_symmetry_3
O36 U1 O2 176.2(4) . .
O36 U1 O29 94.5(4) . .
O2 U1 O29 89.0(3) . .
O36 U1 O39 89.7(4) . .
O2 U1 O39 93.0(3) . .
O29 U1 O39 70.0(3) . .
O36 U1 O1 87.6(4) . .
O2 U1 O1 92.9(3) . .
O29 U1 O1 106.7(3) . .
O39 U1 O1 36.7(3) . .
O36 U1 O10 87.9(4) . .
O2 U1 O10 94.0(3) . .
O29 U1 O10 36.6(3) . .
O39 U1 O10 105.9(3) . .
O1 U1 O10 142.3(3) . .
O36 U1 O34 94.4(4) . .
O2 U1 O34 82.3(3) . .
O29 U1 O34 169.7(3) . .
O39 U1 O34 105.0(3) . .
O1 U1 O34 68.6(3) . .
O10 U1 O34 149.0(3) . .
O36 U1 O11 84.5(4) . .
O2 U1 O11 92.9(3) . .
O29 U1 O11 108.8(3) . .
O39 U1 O11 174.0(3) . .
O1 U1 O11 144.1(3) . .
O10 U1 O11 72.4(3) . .
O34 U1 O11 77.1(3) . .
O36 U1 Na4 135.9(3) . .
O2 U1 Na4 41.5(3) . .
O29 U1 Na4 126.0(2) . .
O39 U1 Na4 89.1(2) . .
O1 U1 Na4 66.3(2) . .
O10 U1 Na4 134.4(2) . .
O34 U1 Na4 44.0(2) . .
O11 U1 Na4 96.2(2) . .
O36 U1 Na6 142.5(3) . .
O2 U1 Na6 35.8(3) . .
O29 U1 Na6 89.4(2) . .
O39 U1 Na6 126.3(2) . .
O1 U1 Na6 126.9(2) . .
O10 U1 Na6 73.3(2) . .
O34 U1 Na6 86.7(2) . .
O11 U1 Na6 59.1(2) . .
Na4 U1 Na6 63.53(12) . .
O36 U1 Na3 154.1(3) . .
O2 U1 Na3 29.6(3) . .
O29 U1 Na3 65.5(2) . .
O39 U1 Na3 68.6(2) . .
O1 U1 Na3 83.0(2) . .
O10 U1 Na3 84.9(2) . .
O34 U1 Na3 104.5(2) . .
O11 U1 Na3 116.6(2) . .
Na4 U1 Na3 60.51(11) . .
Na6 U1 Na3 57.85(11) . .
O17 U2 O20 178.9(4) . .
O17 U2 O30 95.2(3) . .
O20 U2 O30 84.3(3) . .
O17 U2 O3 89.4(3) . .
O20 U2 O3 89.6(3) . .
O30 U2 O3 36.9(3) . .
O17 U2 O55 85.4(4) . .
O20 U2 O55 95.1(3) . .
O30 U2 O55 177.7(3) . .
O3 U2 O55 145.4(3) . .
O17 U2 O10 91.3(3) . .
O20 U2 O10 89.9(3) . .
O30 U2 O10 106.0(3) . .
O3 U2 O10 142.7(3) . .
O55 U2 O10 71.7(3) . .
O17 U2 O29 84.2(3) . .
O20 U2 O29 96.6(3) . .
O30 U2 O29 71.5(3) . .
O3 U2 O29 107.1(3) . .
O55 U2 O29 106.3(3) . .
O10 U2 O29 36.1(3) . .
O17 U2 O26 87.1(3) . .
O20 U2 O26 92.1(3) . .
O30 U2 O26 107.7(3) . .
O3 U2 O26 71.1(3) . .
O55 U2 O26 74.6(3) . .
O10 U2 O26 146.2(3) . .
O29 U2 O26 171.1(3) . .
O17 U2 Na10 43.0(6) . .
O20 U2 Na10 137.5(6) . .
O30 U2 Na10 138.2(6) . .
O3 U2 Na10 123.4(6) . .
O55 U2 Na10 42.4(6) . .
O10 U2 Na10 79.0(6) . .
O29 U2 Na10 97.7(6) . .
O26 U2 Na10 76.9(6) . .
O17 U2 Na3 131.7(3) . .
O20 U2 Na3 48.1(3) . .
O30 U2 Na3 38.6(2) . .
O3 U2 Na3 62.1(2) . .
O55 U2 Na3 140.1(2) . .
O10 U2 Na3 90.7(2) . .
O29 U2 Na3 70.0(2) . .
O26 U2 Na3 115.2(2) . .
Na10 U2 Na3 167.7(6) . .
O17 U2 Na6 160.2(3) . .
O20 U2 Na6 21.0(3) . .
O30 U2 Na6 97.2(2) . .
O3 U2 Na6 109.7(2) . .
O55 U2 Na6 81.7(2) . .
O10 U2 Na6 70.5(2) . .
O29 U2 Na6 85.1(2) . .
O26 U2 Na6 103.8(2) . .
Na10 U2 Na6 122.6(6) . .
Na3 U2 Na6 58.61(11) . .
O51 U3 O12 175.7(4) . .
O51 U3 O8 95.5(4) . .
O12 U3 O8 88.4(3) . .
O51 U3 O15 89.3(4) . .
O12 U3 O15 93.6(3) . .
O8 U3 O15 70.9(3) . .
O51 U3 O44 87.5(4) . .
O12 U3 O44 93.0(3) . .
O8 U3 O44 107.1(3) . .
O15 U3 O44 36.3(3) . .
O51 U3 O25 88.6(4) . 3_665
O12 U3 O25 93.4(3) . 3_665
O8 U3 O25 37.2(3) . 3_665
O15 U3 O25 107.3(3) . 3_665
O44 U3 O25 143.4(3) . 3_665
O51 U3 O23 93.0(4) . .
O12 U3 O23 83.3(3) . .
O8 U3 O23 170.1(3) . .
O15 U3 O23 104.2(3) . .
O44 U3 O23 68.1(3) . .
O25 U3 O23 148.5(3) 3_665 .
O51 U3 O16 85.4(4) . .
O12 U3 O16 91.5(3) . .
O8 U3 O16 111.2(3) . .
O15 U3 O16 174.5(3) . .
O44 U3 O16 141.5(3) . .
O25 U3 O16 74.2(3) 3_665 .
O23 U3 O16 74.5(3) . .
O51 U3 Na2 135.6(3) . .
O12 U3 Na2 41.5(3) . .
O8 U3 Na2 125.5(2) . .
O15 U3 Na2 89.0(2) . .
O44 U3 Na2 66.3(2) . .
O25 U3 Na2 133.8(2) 3_665 .
O23 U3 Na2 44.9(2) . .
O16 U3 Na2 93.6(2) . .
O51 U3 Na5 143.9(3) . 3_665
O12 U3 Na5 34.3(3) . 3_665
O8 U3 Na5 87.9(2) . 3_665
O15 U3 Na5 125.3(2) . 3_665
O44 U3 Na5 125.8(2) . 3_665
O25 U3 Na5 72.6(2) 3_665 3_665
O23 U3 Na5 88.3(2) . 3_665
O16 U3 Na5 60.2(2) . 3_665
Na2 U3 Na5 63.05(11) . 3_665
O51 U3 Na6 153.0(3) . 3_665
O12 U3 Na6 31.2(3) . 3_665
O8 U3 Na6 63.9(2) . 3_665
O15 U3 Na6 68.1(2) . 3_665
O44 U3 Na6 82.7(2) . 3_665
O25 U3 Na6 84.4(2) 3_665 3_665
O23 U3 Na6 106.5(2) . 3_665
O16 U3 Na6 117.4(2) . 3_665
Na2 U3 Na6 61.64(11) . 3_665
Na5 U3 Na6 57.32(11) 3_665 3_665
O56 U4 O33 179.7(4) . .
O56 U4 O31 90.4(4) . .
O33 U4 O31 89.4(3) . .
O56 U4 O14 91.3(4) . .
O33 U4 O14 88.6(3) . .
O31 U4 O14 121.4(3) . .
O56 U4 O54 89.4(4) . .
O33 U4 O54 90.8(3) . .
O31 U4 O54 156.5(3) . .
O14 U4 O54 82.1(3) . .
O56 U4 O27 90.4(4) . .
O33 U4 O27 89.6(3) . .
O31 U4 O27 36.8(3) . .
O14 U4 O27 158.1(3) . .
O54 U4 O27 119.8(3) . .
O56 U4 O35 89.3(4) . .
O33 U4 O35 91.0(3) . .
O31 U4 O35 119.5(3) . .
O14 U4 O35 119.1(3) . .
O54 U4 O35 37.1(3) . .
O27 U4 O35 82.7(3) . .
O56 U4 O64 90.0(4) . .
O33 U4 O64 89.8(3) . .
O31 U4 O64 84.1(3) . .
O14 U4 O64 37.4(3) . .
O54 U4 O64 119.4(3) . .
O27 U4 O64 120.8(3) . .
O35 U4 O64 156.5(3) . .
O56 U4 Na4 145.8(3) . .
O33 U4 Na4 34.3(3) . .
O31 U4 Na4 122.6(2) . .
O14 U4 Na4 65.2(2) . .
O54 U4 Na4 64.1(2) . .
O27 U4 Na4 120.9(2) . .
O35 U4 Na4 82.0(2) . .
O64 U4 Na4 85.5(2) . .
O56 U4 Na2 147.4(3) . .
O33 U4 Na2 32.3(3) . .
O31 U4 Na2 67.6(2) . .
O14 U4 Na2 81.1(2) . .
O54 U4 Na2 120.4(2) . .
O27 U4 Na2 85.8(2) . .
O35 U4 Na2 122.1(2) . .
O64 U4 Na2 64.9(2) . .
Na4 U4 Na2 56.97(11) . .
O56 U4 Na1 145.9(3) . 3_665
O33 U4 Na1 34.2(3) . 3_665
O31 U4 Na1 81.6(2) . 3_665
O14 U4 Na1 121.1(2) . 3_665
O54 U4 Na1 85.5(2) . 3_665
O27 U4 Na1 63.7(2) . 3_665
O35 U4 Na1 66.9(2) . 3_665
O64 U4 Na1 121.7(2) . 3_665
Na4 U4 Na1 57.70(11) . 3_665
Na2 U4 Na1 57.30(11) . 3_665
O56 U4 Na9 18.5(4) . 3_675
O33 U4 Na9 161.8(4) . 3_675
O31 U4 Na9 102.4(3) . 3_675
O14 U4 Na9 96.8(3) . 3_675
O54 U4 Na9 72.8(3) . 3_675
O27 U4 Na9 91.7(3) . 3_675
O35 U4 Na9 71.2(4) . 3_675
O64 U4 Na9 105.1(4) . 3_675
Na4 U4 Na9 134.7(3) . 3_675
Na2 U4 Na9 165.8(3) . 3_675
Na1 U4 Na9 133.2(3) 3_665 3_675
O37 U5 O18 178.8(4) . .
O37 U5 O19 94.8(4) . .
O18 U5 O19 84.8(3) . .
O37 U5 O11 89.6(3) . .
O18 U5 O11 89.4(3) . .
O19 U5 O11 36.9(3) . .
O37 U5 O8 85.9(3) . 3_665
O18 U5 O8 95.0(3) . 3_665
O19 U5 O8 71.5(3) . 3_665
O11 U5 O8 107.5(3) . 3_665
O37 U5 O9 86.8(3) . .
O18 U5 O9 93.7(3) . .
O19 U5 O9 178.3(3) . .
O11 U5 O9 144.0(3) . .
O8 U5 O9 107.9(3) 3_665 .
O37 U5 O25 93.1(3) . .
O18 U5 O25 88.1(3) . .
O19 U5 O25 106.3(3) . .
O11 U5 O25 143.2(3) . .
O8 U5 O25 36.4(3) 3_665 .
O9 U5 O25 72.8(3) . .
O37 U5 O21 87.0(3) . .
O18 U5 O21 92.1(3) . .
O19 U5 O21 107.8(3) . .
O11 U5 O21 71.1(3) . .
O8 U5 O21 172.7(3) 3_665 .
O9 U5 O21 73.0(3) . .
O25 U5 O21 145.7(3) . .
O37 U5 Na6 131.0(3) . .
O18 U5 Na6 48.8(3) . .
O19 U5 Na6 38.4(2) . .
O11 U5 Na6 61.8(2) . .
O8 U5 Na6 68.6(2) 3_665 .
O9 U5 Na6 139.9(2) . .
O25 U5 Na6 89.9(2) . .
O21 U5 Na6 115.6(2) . .
O37 U5 Na5 161.5(3) . .
O18 U5 Na5 19.7(3) . .
O19 U5 Na5 96.5(2) . .
O11 U5 Na5 108.1(2) . .
O8 U5 Na5 83.8(2) 3_665 .
O9 U5 Na5 81.8(2) . .
O25 U5 Na5 69.6(2) . .
O21 U5 Na5 103.4(2) . .
Na6 U5 Na5 58.12(11) . .
O62 U6 O43 178.6(4) . .
O62 U6 O66 92.5(4) . .
O43 U6 O66 88.8(4) . .
O62 U6 O1 89.5(4) . .
O43 U6 O1 89.6(3) . .
O66 U6 O1 107.5(3) . .
O62 U6 O48 84.4(4) . .
O43 U6 O48 96.4(3) . .
O66 U6 O48 77.2(3) . .
O1 U6 O48 172.5(3) . .
O62 U6 O39 87.7(4) . .
O43 U6 O39 92.2(3) . .
O66 U6 O39 70.9(3) . .
O1 U6 O39 36.8(3) . .
O48 U6 O39 146.7(3) . .
O62 U6 O14 88.5(4) . .
O43 U6 O14 90.1(3) . .
O66 U6 O14 176.0(3) . .
O1 U6 O14 68.6(3) . .
O48 U6 O14 106.8(3) . .
O39 U6 O14 105.3(3) . .
O62 U6 O64 90.3(4) . .
O43 U6 O64 88.9(3) . .
O66 U6 O64 147.3(3) . .
O1 U6 O64 105.1(3) . .
O48 U6 O64 70.6(3) . .
O39 U6 O64 141.9(3) . .
O14 U6 O64 36.6(3) . .
O62 U6 Na2 149.9(3) . .
O43 U6 Na2 30.0(3) . .
O66 U6 Na2 101.0(2) . .
O1 U6 Na2 111.4(2) . .
O48 U6 Na2 72.7(2) . .
O39 U6 Na2 122.1(2) . .
O14 U6 Na2 79.9(2) . .
O64 U6 Na2 64.1(2) . .
O62 U6 Na3 149.5(3) . .
O43 U6 Na3 31.5(3) . .
O66 U6 Na3 60.5(3) . .
O1 U6 Na3 86.0(2) . .
O48 U6 Na3 101.4(2) . .
O39 U6 Na3 70.9(2) . .
O14 U6 Na3 117.5(2) . .
O64 U6 Na3 120.0(2) . .
Na2 U6 Na3 57.24(11) . .
O62 U6 Na4 139.6(3) . .
O43 U6 Na4 39.1(3) . .
O66 U6 Na4 116.6(3) . .
O1 U6 Na4 56.5(2) . .
O48 U6 Na4 127.2(2) . .
O39 U6 Na4 77.2(2) . .
O14 U6 Na4 60.7(2) . .
O64 U6 Na4 80.0(2) . .
Na2 U6 Na4 54.95(11) . .
Na3 U6 Na4 57.68(11) . .
O58 U7 O6 177.4(4) . .
O58 U7 O45 93.0(3) . .
O6 U7 O45 89.6(3) . .
O58 U7 O47 88.7(3) . .
O6 U7 O47 92.2(3) . .
O45 U7 O47 70.8(3) . .
O58 U7 O53 88.4(3) . .
O6 U7 O53 93.6(3) . .
O45 U7 O53 36.8(3) . .
O47 U7 O53 107.2(3) . .
O58 U7 O3 86.4(3) . .
O6 U7 O3 92.7(3) . .
O45 U7 O3 108.8(3) . .
O47 U7 O3 175.0(3) . .
O53 U7 O3 72.0(3) . .
O58 U7 O4 93.8(3) . .
O6 U7 O4 83.6(3) . .
O45 U7 O4 171.6(3) . .
O47 U7 O4 104.5(3) . .
O53 U7 O4 148.3(3) . .
O3 U7 O4 76.6(3) . .
O58 U7 O5 85.5(3) . 3_665
O6 U7 O5 93.8(3) . 3_665
O45 U7 O5 107.6(3) . 3_665
O47 U7 O5 36.8(3) . 3_665
O53 U7 O5 143.5(3) . 3_665
O3 U7 O5 143.1(3) . 3_665
O4 U7 O5 68.2(3) . 3_665
O58 U7 Na1 135.3(3) . .
O6 U7 Na1 42.3(3) . .
O45 U7 Na1 127.8(2) . .
O47 U7 Na1 88.9(2) . .
O53 U7 Na1 134.5(2) . .
O3 U7 Na1 95.0(2) . .
O4 U7 Na1 44.1(2) . .
O5 U7 Na1 67.0(2) 3_665 .
O58 U7 Na3 145.0(3) . .
O6 U7 Na3 34.8(3) . .
O45 U7 Na3 89.9(2) . .
O47 U7 Na3 124.9(2) . .
O53 U7 Na3 73.5(2) . .
O3 U7 Na3 59.9(2) . .
O4 U7 Na3 87.2(2) . .
O5 U7 Na3 126.6(2) 3_665 .
Na1 U7 Na3 62.73(11) . .
O58 U7 Na8 29.5(3) . .
O6 U7 Na8 151.5(3) . .
O45 U7 Na8 81.4(3) . .
O47 U7 Na8 59.3(3) . .
O53 U7 Na8 95.0(3) . .
O3 U7 Na8 115.8(3) . .
O4 U7 Na8 102.4(3) . .
O5 U7 Na8 63.9(3) 3_665 .
Na1 U7 Na8 128.8(2) . .
Na3 U7 Na8 168.4(2) . .
O58 U7 Na5 152.3(3) . 3_665
O6 U7 Na5 29.7(3) . 3_665
O45 U7 Na5 67.7(2) . 3_665
O47 U7 Na5 66.6(2) . 3_665
O53 U7 Na5 87.1(2) . 3_665
O3 U7 Na5 118.0(2) . 3_665
O4 U7 Na5 104.2(2) . 3_665
O5 U7 Na5 82.0(2) 3_665 3_665
Na1 U7 Na5 60.16(11) . 3_665
Na3 U7 Na5 58.27(10) . 3_665
Na8 U7 Na5 123.9(2) . 3_665
O40 U8 O13 178.1(4) . .
O40 U8 O65 93.3(4) . 3_665
O13 U8 O65 87.9(4) . 3_665
O40 U8 O44 89.7(4) . .
O13 U8 O44 88.7(3) . .
O65 U8 O44 107.3(3) 3_665 .
O40 U8 O15 87.7(4) . .
O13 U8 O15 91.5(3) . .
O65 U8 O15 71.2(3) 3_665 .
O44 U8 O15 36.4(3) . .
O40 U8 O38 85.7(4) . 3_665
O13 U8 O38 95.9(3) . 3_665
O65 U8 O38 77.1(3) 3_665 3_665
O44 U8 O38 173.9(3) . 3_665
O15 U8 O38 147.1(3) . 3_665
O40 U8 O31 87.4(4) . .
O13 U8 O31 91.3(3) . .
O65 U8 O31 177.1(3) 3_665 .
O44 U8 O31 69.9(3) . .
O15 U8 O31 106.1(3) . .
O38 U8 O31 105.8(3) 3_665 .
O40 U8 O27 92.0(4) . .
O13 U8 O27 87.7(3) . .
O65 U8 O27 146.7(3) 3_665 .
O44 U8 O27 105.6(3) . .
O15 U8 O27 141.9(3) . .
O38 U8 O27 70.6(3) 3_665 .
O31 U8 O27 35.9(3) . .
O40 U8 Na1 150.9(3) . 3_665
O13 U8 Na1 29.8(3) . 3_665
O65 U8 Na1 99.9(3) 3_665 3_665
O44 U8 Na1 110.5(2) . 3_665
O15 U8 Na1 121.1(2) . 3_665
O38 U8 Na1 72.4(2) 3_665 3_665
O31 U8 Na1 80.6(2) . 3_665
O27 U8 Na1 63.1(2) . 3_665
O40 U8 Na6 148.5(3) . 3_665
O13 U8 Na6 32.1(3) . 3_665
O65 U8 Na6 58.9(3) 3_665 3_665
O44 U8 Na6 85.5(2) . 3_665
O15 U8 Na6 70.2(2) . 3_665
O38 U8 Na6 100.6(2) 3_665 3_665
O31 U8 Na6 119.6(2) . 3_665
O27 U8 Na6 119.3(2) . 3_665
Na1 U8 Na6 57.34(11) 3_665 3_665
O40 U8 Na2 139.0(3) . .
O13 U8 Na2 39.1(3) . .
O65 U8 Na2 115.6(3) 3_665 .
O44 U8 Na2 55.5(2) . .
O15 U8 Na2 76.2(2) . .
O38 U8 Na2 127.0(2) 3_665 .
O31 U8 Na2 62.4(2) . .
O27 U8 Na2 79.5(2) . .
Na1 U8 Na2 55.08(11) 3_665 .
Na6 U8 Na2 58.23(11) 3_665 .
O24 U9 O60 177.9(4) . .
O24 U9 O59 96.4(3) . .
O60 U9 O59 85.3(4) . .
O24 U9 O28 91.8(3) . .
O60 U9 O28 87.4(4) . .
O59 U9 O28 75.2(3) . .
O24 U9 O53 87.7(3) . .
O60 U9 O53 93.9(4) . .
O59 U9 O53 73.4(3) . .
O28 U9 O53 148.3(3) . .
O24 U9 O16 88.7(3) . .
O60 U9 O16 89.2(4) . .
O59 U9 O16 145.3(3) . .
O28 U9 O16 70.4(3) . .
O53 U9 O16 141.3(3) . .
O24 U9 O45 96.2(3) . .
O60 U9 O45 84.4(4) . .
O59 U9 O45 107.6(3) . .
O28 U9 O45 171.1(3) . .
O53 U9 O45 36.5(3) . .
O16 U9 O45 105.9(3) . .
O24 U9 O57 82.2(3) . 3_665
O60 U9 O57 96.1(4) . 3_665
O59 U9 O57 178.4(3) . 3_665
O28 U9 O57 105.7(3) . 3_665
O53 U9 O57 105.7(3) . 3_665
O16 U9 O57 35.7(3) . 3_665
O45 U9 O57 71.8(3) . 3_665
O24 U9 Na5 49.3(3) . 3_665
O60 U9 Na5 129.4(3) . 3_665
O59 U9 Na5 142.9(2) . 3_665
O28 U9 Na5 113.8(2) . 3_665
O53 U9 Na5 89.6(2) . 3_665
O16 U9 Na5 59.9(2) . 3_665
O45 U9 Na5 69.4(2) . 3_665
O57 U9 Na5 35.4(2) 3_665 3_665
O24 U9 Na3 19.2(3) . .
O60 U9 Na3 162.8(3) . .
O59 U9 Na3 85.5(2) . .
O28 U9 Na3 104.2(2) . .
O53 U9 Na3 69.5(2) . .
O16 U9 Na3 106.5(2) . .
O45 U9 Na3 84.5(2) . .
O57 U9 Na3 92.9(2) 3_665 .
Na5 U9 Na3 57.51(10) 3_665 .
O41 U10 O7 179.1(4) . .
O41 U10 O67 95.5(4) . .
O7 U10 O67 85.4(4) . .
O41 U10 O49 83.0(4) . .
O7 U10 O49 97.6(3) . .
O67 U10 O49 77.4(3) . .
O41 U10 O5 89.6(4) . .
O7 U10 O5 89.8(3) . .
O67 U10 O5 105.3(3) . .
O49 U10 O5 172.3(3) . .
O41 U10 O47 87.3(4) . 3_665
O7 U10 O47 92.6(3) . 3_665
O67 U10 O47 68.7(3) . 3_665
O49 U10 O47 143.6(3) . 3_665
O5 U10 O47 37.1(3) . 3_665
O41 U10 O35 89.7(4) . .
O7 U10 O35 89.4(3) . .
O67 U10 O35 173.1(3) . .
O49 U10 O35 107.9(3) . .
O5 U10 O35 70.0(3) . .
O47 U10 O35 107.1(3) 3_665 .
O41 U10 O54 92.7(4) . .
O7 U10 O54 86.7(3) . .
O67 U10 O54 147.6(3) . .
O49 U10 O54 72.6(3) . .
O5 U10 O54 106.0(3) . .
O47 U10 O54 143.1(3) 3_665 .
O35 U10 O54 36.1(3) . .
O41 U10 Na4 149.7(3) . .
O7 U10 Na4 30.3(3) . .
O67 U10 Na4 96.9(3) . .
O49 U10 Na4 73.0(2) . .
O5 U10 Na4 113.4(2) . .
O47 U10 Na4 122.9(2) 3_665 .
O35 U10 Na4 80.7(2) . .
O54 U10 Na4 63.0(2) . .
O41 U10 Na5 147.2(3) . .
O7 U10 Na5 33.5(3) . .
O67 U10 Na5 53.7(3) . .
O49 U10 Na5 98.6(2) . .
O5 U10 Na5 88.7(2) . .
O47 U10 Na5 72.0(2) 3_665 .
O35 U10 Na5 120.2(2) . .
O54 U10 Na5 119.2(2) . .
Na4 U10 Na5 57.16(11) . .
O41 U10 Na7 38.9(4) . .
O7 U10 Na7 142.0(3) . .
O67 U10 Na7 66.7(3) . .
O49 U10 Na7 52.8(3) . .
O5 U10 Na7 121.3(3) . .
O47 U10 Na7 100.0(3) 3_665 .
O35 U10 Na7 120.0(3) . .
O54 U10 Na7 103.0(3) . .
Na4 U10 Na7 125.2(2) . .
Na5 U10 Na7 118.8(2) . .
O41 U10 Na1 142.0(3) . 3_665
O7 U10 Na1 37.1(3) . 3_665
O67 U10 Na1 110.4(2) . 3_665
O49 U10 Na1 128.6(2) . 3_665
O5 U10 Na1 57.6(2) . 3_665
O47 U10 Na1 77.4(2) 3_665 3_665
O35 U10 Na1 62.9(2) . 3_665
O54 U10 Na1 80.2(2) . 3_665
Na4 U10 Na1 55.81(11) . 3_665
Na5 U10 Na1 58.67(11) . 3_665
Na7 U10 Na1 176.8(2) . 3_665
O70 S1 O70 180.0(13) . 3_665
O70 S1 O69 110.9(10) . 3_665
O70 S1 O69 69.1(10) 3_665 3_665
O70 S1 O69 69.1(10) . .
O70 S1 O69 110.9(10) 3_665 .
O69 S1 O69 180.0 3_665 .
O70 S1 O71 112.8(9) . 3_665
O70 S1 O71 67.2(9) 3_665 3_665
O69 S1 O71 106.8(9) 3_665 3_665
O69 S1 O71 73.2(9) . 3_665
O70 S1 O71 67.2(9) . .
O70 S1 O71 112.8(9) 3_665 .
O69 S1 O71 73.2(9) 3_665 .
O69 S1 O71 106.8(9) . .
O71 S1 O71 180.0 3_665 .
O70 S1 O72 111.1(10) . .
O70 S1 O72 68.9(10) 3_665 .
O69 S1 O72 107.4(9) 3_665 .
O69 S1 O72 72.6(9) . .
O71 S1 O72 107.5(9) 3_665 .
O71 S1 O72 72.5(9) . .
O70 S1 O72 68.9(10) . 3_665
O70 S1 O72 111.1(10) 3_665 3_665
O69 S1 O72 72.6(9) 3_665 3_665
O69 S1 O72 107.4(9) . 3_665
O71 S1 O72 72.5(9) 3_665 3_665
O71 S1 O72 107.5(9) . 3_665
O72 S1 O72 180.0(6) . 3_665
O38 P1 O4 110.5(5) . .
O38 P1 O26 113.3(5) . .
O4 P1 O26 110.8(5) . .
O38 P1 O50 104.3(5) . .
O4 P1 O50 110.9(5) . .
O26 P1 O50 106.8(5) . .
O49 P2 O34 111.1(5) . .
O49 P2 O21 111.3(5) . .
O34 P2 O21 111.8(5) . .
O49 P2 O32 107.8(5) . .
O34 P2 O32 107.0(5) . .
O21 P2 O32 107.6(5) . .
O48 P3 O23 111.7(5) . .
O48 P3 O28 112.4(5) . .
O23 P3 O28 111.7(5) . .
O48 P3 O61 107.1(5) . .
O23 P3 O61 109.4(5) . .
O28 P3 O61 104.1(5) . .
O66 P4 O22 112.6(5) . .
O66 P4 O59 111.4(5) . .
O22 P4 O59 110.2(5) . .
O66 P4 O46 108.6(5) . .
O22 P4 O46 106.1(5) . .
O59 P4 O46 107.7(5) . .
O65 P5 O55 111.3(5) . .
O65 P5 O63 113.9(6) . .
O55 P5 O63 109.9(5) . .
O65 P5 O68 107.4(6) . .
O55 P5 O68 108.4(5) . .
O63 P5 O68 105.6(5) . .
O65 P5 Li1 105.4(7) . .
O55 P5 Li1 84.3(7) . .
O63 P5 Li1 33.9(7) . .
O68 P5 Li1 136.9(7) . .
O9 P6 O67 112.3(5) . .
O9 P6 O52 110.8(5) . .
O67 P6 O52 110.1(5) . .
O9 P6 O42 106.2(5) . .
O67 P6 O42 110.7(6) . .
O52 P6 O42 106.5(5) . .
O13 Na1 O4 92.4(3) 3_665 .
O13 Na1 O6 139.6(4) 3_665 .
O4 Na1 O6 71.9(3) . .
O13 Na1 O33 77.7(3) 3_665 3_665
O4 Na1 O33 128.6(3) . 3_665
O6 Na1 O33 141.0(3) . 3_665
O13 Na1 O72 81.3(5) 3_665 .
O4 Na1 O72 126.8(5) . .
O6 Na1 O72 79.5(5) . .
O33 Na1 O72 101.8(5) 3_665 .
O13 Na1 O70 87.3(5) 3_665 3_665
O4 Na1 O70 165.4(5) . 3_665
O6 Na1 O70 99.1(5) . 3_665
O33 Na1 O70 65.6(5) 3_665 3_665
O72 Na1 O70 38.8(6) . 3_665
O13 Na1 O7 148.2(3) 3_665 3_665
O4 Na1 O7 109.3(3) . 3_665
O6 Na1 O7 71.2(3) . 3_665
O33 Na1 O7 70.6(3) 3_665 3_665
O72 Na1 O7 102.2(5) . 3_665
O70 Na1 O7 77.4(4) 3_665 3_665
O13 Na1 U7 131.3(3) 3_665 .
O4 Na1 U7 43.7(2) . .
O6 Na1 U7 30.5(2) . .
O33 Na1 U7 141.5(3) 3_665 .
O72 Na1 U7 106.9(4) . .
O70 Na1 U7 129.3(4) 3_665 .
O7 Na1 U7 78.6(2) 3_665 .
O13 Na1 Na2 51.6(2) 3_665 3_665
O4 Na1 Na2 141.7(3) . 3_665
O6 Na1 Na2 142.9(3) . 3_665
O33 Na1 Na2 41.7(2) 3_665 3_665
O72 Na1 Na2 67.0(4) . 3_665
O70 Na1 Na2 44.4(4) 3_665 3_665
O7 Na1 Na2 100.1(2) 3_665 3_665
U7 Na1 Na2 173.42(18) . 3_665
O13 Na1 Na4 110.3(3) 3_665 3_665
O4 Na1 Na4 147.7(3) . 3_665
O6 Na1 Na4 101.1(3) . 3_665
O33 Na1 Na4 42.4(2) 3_665 3_665
O72 Na1 Na4 80.6(4) . 3_665
O70 Na1 Na4 43.8(4) 3_665 3_665
O7 Na1 Na4 41.3(2) 3_665 3_665
U7 Na1 Na4 118.39(16) . 3_665
Na2 Na1 Na4 59.30(14) 3_665 3_665
O13 Na1 Na6 43.1(2) 3_665 .
O4 Na1 Na6 100.8(3) . .
O6 Na1 Na6 102.1(3) . .
O33 Na1 Na6 104.7(3) 3_665 .
O72 Na1 Na6 43.1(4) . .
O70 Na1 Na6 69.3(4) 3_665 .
O7 Na1 Na6 144.6(3) 3_665 .
U7 Na1 Na6 113.79(16) . .
Na2 Na1 Na6 63.69(14) 3_665 .
Na4 Na1 Na6 111.47(18) 3_665 .
O13 Na1 U4 78.8(2) 3_665 3_665
O4 Na1 U4 103.9(3) . 3_665
O6 Na1 U4 140.4(3) . 3_665
O33 Na1 U4 24.8(2) 3_665 3_665
O72 Na1 U4 126.0(5) . 3_665
O70 Na1 U4 90.4(4) 3_665 3_665
O7 Na1 U4 73.6(2) 3_665 3_665
U7 Na1 U4 123.92(14) . 3_665
Na2 Na1 U4 61.23(11) 3_665 3_665
Na4 Na1 U4 60.85(11) 3_665 3_665
Na6 Na1 U4 117.15(16) . 3_665
O43 Na2 O12 139.0(4) . .
O43 Na2 O33 78.9(3) . .
O12 Na2 O33 140.8(4) . .
O43 Na2 O23 92.3(3) . .
O12 Na2 O23 71.8(3) . .
O33 Na2 O23 127.5(4) . .
O43 Na2 O69 81.0(5) . .
O12 Na2 O69 79.6(5) . .
O33 Na2 O69 102.9(5) . .
O23 Na2 O69 126.9(5) . .
O43 Na2 O70 86.5(5) . .
O12 Na2 O70 99.7(5) . .
O33 Na2 O70 66.7(5) . .
O23 Na2 O70 165.2(5) . .
O69 Na2 O70 38.4(6) . .
O43 Na2 O13 149.0(3) . .
O12 Na2 O13 70.9(3) . .
O33 Na2 O13 70.3(3) . .
O23 Na2 O13 109.0(3) . .
O69 Na2 O13 102.1(5) . .
O70 Na2 O13 78.4(5) . .
O43 Na2 U3 131.3(3) . .
O12 Na2 U3 30.4(2) . .
O33 Na2 U3 140.0(3) . .
O23 Na2 U3 43.8(2) . .
O69 Na2 U3 107.1(4) . .
O70 Na2 U3 129.8(4) . .
O13 Na2 U3 77.8(2) . .
O43 Na2 Na4 51.1(2) . .
O12 Na2 Na4 143.7(3) . .
O33 Na2 Na4 43.1(2) . .
O23 Na2 Na4 140.9(3) . .
O69 Na2 Na4 67.3(4) . .
O70 Na2 Na4 44.5(4) . .
O13 Na2 Na4 101.1(2) . .
U3 Na2 Na4 174.02(19) . .
O43 Na2 Na1 111.2(3) . 3_665
O12 Na2 Na1 100.8(3) . 3_665
O33 Na2 Na1 43.0(2) . 3_665
O23 Na2 Na1 147.3(3) . 3_665
O69 Na2 Na1 80.7(4) . 3_665
O70 Na2 Na1 44.7(4) . 3_665
O13 Na2 Na1 41.1(2) . 3_665
U3 Na2 Na1 117.47(16) . 3_665
Na4 Na2 Na1 60.58(14) . 3_665
O43 Na2 Na3 42.8(2) . .
O12 Na2 Na3 102.3(3) . .
O33 Na2 Na3 105.4(3) . .
O23 Na2 Na3 101.4(3) . .
O69 Na2 Na3 42.8(4) . .
O70 Na2 Na3 68.0(4) . .
O13 Na2 Na3 144.1(3) . .
U3 Na2 Na3 114.58(16) . .
Na4 Na2 Na3 62.93(14) . .
Na1 Na2 Na3 111.32(18) 3_665 .
O43 Na2 U4 79.2(2) . .
O12 Na2 U4 140.5(3) . .
O33 Na2 U4 24.1(2) . .
O23 Na2 U4 103.4(3) . .
O69 Na2 U4 126.2(4) . .
O70 Na2 U4 90.8(4) . .
O13 Na2 U4 74.2(2) . .
U3 Na2 U4 123.44(14) . .
Na4 Na2 U4 61.33(12) . .
Na1 Na2 U4 61.47(11) 3_665 .
Na3 Na2 U4 116.94(15) . .
O30 Na3 O24 92.4(3) . .
O30 Na3 O69 158.8(5) . .
O24 Na3 O69 83.3(5) . .
O30 Na3 O43 120.9(3) . .
O24 Na3 O43 76.7(3) . .
O69 Na3 O43 78.4(5) . .
O30 Na3 O2 99.0(3) . .
O24 Na3 O2 149.0(4) . .
O69 Na3 O2 95.2(5) . .
O43 Na3 O2 72.7(3) . .
O30 Na3 O6 81.9(3) . .
O24 Na3 O6 71.1(3) . .
O69 Na3 O6 77.1(5) . .
O43 Na3 O6 141.3(3) . .
O2 Na3 O6 138.9(3) . .
O30 Na3 O72 129.8(5) . .
O24 Na3 O72 118.5(5) . .
O69 Na3 O72 40.4(5) . .
O43 Na3 O72 105.1(5) . .
O2 Na3 O72 75.0(4) . .
O6 Na3 O72 73.5(4) . .
O30 Na3 O20 63.5(3) . .
O24 Na3 O20 145.3(3) . .
O69 Na3 O20 110.0(5) . .
O43 Na3 O20 136.4(3) . .
O2 Na3 O20 64.1(3) . .
O6 Na3 O20 80.5(3) . .
O72 Na3 O20 69.7(4) . .
O30 Na3 Na2 149.2(3) . .
O24 Na3 Na2 62.6(2) . .
O69 Na3 Na2 42.8(4) . .
O43 Na3 Na2 39.9(2) . .
O2 Na3 Na2 95.6(3) . .
O6 Na3 Na2 104.3(2) . .
O72 Na3 Na2 80.2(4) . .
O20 Na3 Na2 146.9(3) . .
O30 Na3 U2 37.2(2) . .
O24 Na3 U2 128.3(3) . .
O69 Na3 U2 137.7(4) . .
O43 Na3 U2 130.5(3) . .
O2 Na3 U2 71.6(2) . .
O6 Na3 U2 87.1(2) . .
O72 Na3 U2 97.6(4) . .
O20 Na3 U2 27.87(17) . .
Na2 Na3 U2 167.08(17) . .
O30 Na3 Na4 135.2(3) . .
O24 Na3 Na4 117.7(3) . .
O69 Na3 Na4 63.5(4) . .
O43 Na3 Na4 47.4(2) . .
O2 Na3 Na4 38.9(2) . .
O6 Na3 Na4 137.0(3) . .
O72 Na3 Na4 65.6(4) . .
O20 Na3 Na4 96.6(2) . .
Na2 Na3 Na4 57.22(13) . .
U2 Na3 Na4 110.20(15) . .
O30 Na3 Na6 101.3(3) . .
O24 Na3 Na6 159.7(3) . .
O69 Na3 Na6 78.6(4) . .
O43 Na3 Na6 108.1(3) . .
O2 Na3 Na6 43.4(2) . .
O6 Na3 Na6 95.8(2) . .
O72 Na3 Na6 41.3(4) . .
O20 Na3 Na6 39.3(2) . .
Na2 Na3 Na6 107.90(17) . .
U2 Na3 Na6 64.14(11) . .
Na4 Na3 Na6 61.30(14) . .
O7 Na4 O34 93.2(3) . .
O7 Na4 O2 140.4(4) . .
O34 Na4 O2 71.8(3) . .
O7 Na4 O33 77.0(3) . .
O34 Na4 O33 128.6(4) . .
O2 Na4 O33 141.0(4) . .
O7 Na4 O71 80.2(5) . .
O34 Na4 O71 126.3(5) . .
O2 Na4 O71 80.2(5) . .
O33 Na4 O71 101.9(5) . .
O7 Na4 O70 84.7(5) . .
O34 Na4 O70 164.1(5) . .
O2 Na4 O70 100.0(5) . .
O33 Na4 O70 66.3(5) . .
O71 Na4 O70 37.8(6) . .
O7 Na4 O43 147.4(3) . .
O34 Na4 O43 110.2(3) . .
O2 Na4 O43 70.8(3) . .
O33 Na4 O43 70.7(3) . .
O71 Na4 O43 102.0(5) . .
O70 Na4 O43 78.6(5) . .
O7 Na4 U1 132.8(3) . .
O34 Na4 U1 44.1(2) . .
O2 Na4 U1 30.2(2) . .
O33 Na4 U1 140.8(3) . .
O71 Na4 U1 107.4(4) . .
O70 Na4 U1 130.0(4) . .
O43 Na4 U1 78.2(2) . .
O7 Na4 Na2 108.6(3) . .
O34 Na4 Na2 148.8(3) . .
O2 Na4 Na2 101.7(3) . .
O33 Na4 Na2 42.2(2) . .
O71 Na4 Na2 80.5(4) . .
O70 Na4 Na2 44.9(4) . .
O43 Na4 Na2 41.7(2) . .
U1 Na4 Na2 118.55(17) . .
O7 Na4 Na5 43.1(2) . .
O34 Na4 Na5 99.6(3) . .
O2 Na4 Na5 102.1(3) . .
O33 Na4 Na5 105.4(3) . .
O71 Na4 Na5 43.0(4) . .
O70 Na4 Na5 68.2(4) . .
O43 Na4 Na5 144.5(3) . .
U1 Na4 Na5 113.72(16) . .
Na2 Na4 Na5 111.60(18) . .
O7 Na4 Na1 49.0(2) . 3_665
O34 Na4 Na1 140.2(3) . 3_665
O2 Na4 Na1 143.9(3) . 3_665
O33 Na4 Na1 42.8(2) . 3_665
O71 Na4 Na1 66.7(4) . 3_665
O70 Na4 Na1 44.5(4) . 3_665
O43 Na4 Na1 101.4(2) . 3_665
U1 Na4 Na1 173.98(19) . 3_665
Na2 Na4 Na1 60.12(14) . 3_665
Na5 Na4 Na1 63.25(14) . 3_665
O7 Na4 U4 77.5(2) . .
O34 Na4 U4 103.6(3) . .
O2 Na4 U4 140.9(3) . .
O33 Na4 U4 25.1(2) . .
O71 Na4 U4 126.0(4) . .
O70 Na4 U4 91.4(4) . .
O43 Na4 U4 75.1(2) . .
U1 Na4 U4 123.76(15) . .
Na2 Na4 U4 61.70(12) . .
Na5 Na4 U4 116.82(16) . .
Na1 Na4 U4 61.46(11) 3_665 .
O57 Na5 O18 96.1(3) . .
O57 Na5 O71 157.0(5) . .
O18 Na5 O71 82.4(5) . .
O57 Na5 O7 124.3(4) . .
O18 Na5 O7 81.1(3) . .
O71 Na5 O7 78.3(5) . .
O57 Na5 O6 96.3(3) . 3_665
O18 Na5 O6 153.3(4) . 3_665
O71 Na5 O6 95.1(5) . 3_665
O7 Na5 O6 72.4(3) . 3_665
O57 Na5 O12 79.5(3) . 3_665
O18 Na5 O12 71.2(3) . 3_665
O71 Na5 O12 78.2(5) . 3_665
O7 Na5 O12 145.6(3) . 3_665
O6 Na5 O12 134.5(3) 3_665 3_665
O57 Na5 O69 125.4(5) . 3_665
O18 Na5 O69 116.9(5) . 3_665
O71 Na5 O69 40.5(5) . 3_665
O7 Na5 O69 103.9(5) . 3_665
O6 Na5 O69 73.7(4) 3_665 3_665
O12 Na5 O69 72.7(4) 3_665 3_665
O57 Na5 Na4 153.2(3) . .
O18 Na5 Na4 62.7(2) . .
O71 Na5 Na4 43.0(4) . .
O7 Na5 Na4 41.0(2) . .
O6 Na5 Na4 97.5(2) 3_665 .
O12 Na5 Na4 106.2(3) 3_665 .
O69 Na5 Na4 80.6(4) 3_665 .
O57 Na5 U10 100.6(3) . .
O18 Na5 U10 79.3(2) . .
O71 Na5 U10 101.6(4) . .
O7 Na5 U10 23.8(2) . .
O6 Na5 U10 75.2(2) 3_665 .
O12 Na5 U10 150.3(3) 3_665 .
O69 Na5 U10 126.1(4) 3_665 .
Na4 Na5 U10 61.24(12) . .
O57 Na5 Na1 133.8(3) . 3_665
O18 Na5 Na1 119.8(3) . 3_665
O71 Na5 Na1 63.5(4) . 3_665
O7 Na5 Na1 46.0(2) . 3_665
O6 Na5 Na1 39.5(2) 3_665 3_665
O12 Na5 Na1 136.6(3) 3_665 3_665
O69 Na5 Na1 65.1(4) 3_665 3_665
Na4 Na5 Na1 58.41(14) . 3_665
U10 Na5 Na1 62.85(11) . 3_665
O57 Na5 Na6 117.1(3) . .
O18 Na5 Na6 49.6(2) . .
O71 Na5 Na6 45.9(4) . .
O7 Na5 Na6 102.8(3) . .
O6 Na5 Na6 139.5(3) 3_665 .
O12 Na5 Na6 43.4(2) 3_665 .
O69 Na5 Na6 68.5(4) 3_665 .
Na4 Na5 Na6 62.89(14) . .
U10 Na5 Na6 116.64(16) . .
Na1 Na5 Na6 108.43(17) 3_665 .
O57 Na5 Na3 98.2(3) . 3_665
O18 Na5 Na3 156.7(3) . 3_665
O71 Na5 Na3 77.3(4) . 3_665
O7 Na5 Na3 105.4(3) . 3_665
O6 Na5 Na3 41.8(2) 3_665 3_665
O12 Na5 Na3 93.5(2) 3_665 3_665
O69 Na5 Na3 40.1(4) 3_665 3_665
Na4 Na5 Na3 107.39(17) . 3_665
U10 Na5 Na3 115.70(15) . 3_665
Na1 Na5 Na3 60.01(13) 3_665 3_665
Na6 Na5 Na3 107.26(17) . 3_665
O19 Na6 O20 96.4(3) . .
O19 Na6 O72 158.9(5) . .
O20 Na6 O72 79.8(5) . .
O19 Na6 O13 122.6(4) . 3_665
O20 Na6 O13 77.5(3) . 3_665
O72 Na6 O13 77.1(5) . 3_665
O19 Na6 O12 99.9(3) . 3_665
O20 Na6 O12 150.1(4) . 3_665
O72 Na6 O12 93.0(5) . 3_665
O13 Na6 O12 72.6(3) 3_665 3_665
O19 Na6 O2 82.7(3) . .
O20 Na6 O2 70.3(3) . .
O72 Na6 O2 76.5(5) . .
O13 Na6 O2 141.2(3) 3_665 .
O12 Na6 O2 136.6(3) 3_665 .
O19 Na6 O71 129.4(5) . .
O20 Na6 O71 113.7(5) . .
O72 Na6 O71 39.5(5) . .
O13 Na6 O71 103.7(4) 3_665 .
O12 Na6 O71 73.9(4) 3_665 .
O2 Na6 O71 71.6(4) . .
O19 Na6 O18 62.9(3) . .
O20 Na6 O18 145.4(3) . .
O72 Na6 O18 109.2(5) . .
O13 Na6 O18 136.6(3) 3_665 .
O12 Na6 O18 64.4(3) 3_665 .
O2 Na6 O18 79.4(3) . .
O71 Na6 O18 69.8(4) . .
O19 Na6 Na1 150.8(3) . .
O20 Na6 Na1 60.7(2) . .
O72 Na6 Na1 42.1(4) . .
O13 Na6 Na1 39.6(2) 3_665 .
O12 Na6 Na1 94.7(2) 3_665 .
O2 Na6 Na1 103.7(3) . .
O71 Na6 Na1 79.0(4) . .
O18 Na6 Na1 146.0(3) . .
O19 Na6 U5 36.4(2) . .
O20 Na6 U5 130.9(3) . .
O72 Na6 U5 137.3(5) . .
O13 Na6 U5 131.4(3) 3_665 .
O12 Na6 U5 72.6(2) 3_665 .
O2 Na6 U5 86.8(2) . .
O71 Na6 U5 98.0(4) . .
O18 Na6 U5 28.20(17) . .
Na1 Na6 U5 167.26(18) . .
O19 Na6 Na5 101.4(3) . .
O20 Na6 Na5 154.0(3) . .
O72 Na6 Na5 76.8(4) . .
O13 Na6 Na5 107.8(3) 3_665 .
O12 Na6 Na5 43.6(2) 3_665 .
O2 Na6 Na5 93.2(2) . .
O71 Na6 Na5 40.4(4) . .
O18 Na6 Na5 39.66(19) . .
Na1 Na6 Na5 106.64(17) . .
U5 Na6 Na5 65.05(12) . .
O19 Na6 Na3 119.0(3) . .
O20 Na6 Na3 49.1(2) . .
O72 Na6 Na3 44.0(4) . .
O13 Na6 Na3 99.6(3) 3_665 .
O12 Na6 Na3 136.2(3) 3_665 .
O2 Na6 Na3 42.4(2) . .
O71 Na6 Na3 66.2(4) . .
O18 Na6 Na3 114.6(2) . .
Na1 Na6 Na3 61.33(14) . .
U5 Na6 Na3 128.95(17) . .
Na5 Na6 Na3 105.19(17) . .
O42 Na7 O75 78.8(5) . .
O42 Na7 O60 79.0(5) . 1_655
O75 Na7 O60 77.8(5) . 1_655
O42 Na7 O83 94.1(6) . .
O75 Na7 O83 154.0(7) . .
O60 Na7 O83 76.3(6) 1_655 .
O42 Na7 O41 92.0(5) . .
O75 Na7 O41 133.0(6) . .
O60 Na7 O41 146.0(6) 1_655 .
O83 Na7 O41 71.7(5) . .
O42 Na7 Na10 160.2(8) . 2_655
O75 Na7 Na10 86.7(8) . 2_655
O60 Na7 Na10 84.8(7) 1_655 2_655
O83 Na7 Na10 93.0(8) . 2_655
O41 Na7 Na10 107.8(8) . 2_655
O42 Na7 Li1 104.9(7) . 2_655
O75 Na7 Li1 28.5(6) . 2_655
O60 Na7 Li1 72.2(6) 1_655 2_655
O83 Na7 Li1 138.8(8) . 2_655
O41 Na7 Li1 141.5(7) . 2_655
Na10 Na7 Li1 58.7(8) 2_655 2_655
O42 Na7 U10 79.2(4) . .
O75 Na7 U10 108.7(5) . .
O60 Na7 U10 155.5(5) 1_655 .
O83 Na7 U10 94.2(5) . .
O41 Na7 U10 25.1(2) . .
Na10 Na7 U10 118.7(7) 2_655 .
Li1 Na7 U10 124.7(6) 2_655 .
O93 Na8 O74 168.7(10) . 1_455
O93 Na8 O88 93.9(10) . .
O74 Na8 O88 76.5(8) 1_455 .
O93 Na8 O78 87.2(9) . 3_665
O74 Na8 O78 89.3(7) 1_455 3_665
O88 Na8 O78 103.6(9) . 3_665
O93 Na8 O58 83.6(8) . .
O74 Na8 O58 106.4(7) 1_455 .
O88 Na8 O58 174.7(9) . .
O78 Na8 O58 81.1(6) 3_665 .
O93 Na8 U7 102.8(8) . .
O74 Na8 U7 86.8(5) 1_455 .
O88 Na8 U7 163.3(8) . .
O78 Na8 U7 76.8(5) 3_665 .
O58 Na8 U7 20.0(2) . .
O79 Na9 O56 82.0(7) . 3_675
O79 Na9 O96 105.4(11) . .
O56 Na9 O96 85.4(10) 3_675 .
O79 Na9 U4 93.5(7) . 3_675
O56 Na9 U4 13.5(3) 3_675 3_675
O96 Na9 U4 75.4(9) . 3_675
O55 Na10 O86 76.3(11) . .
O55 Na10 O17 66.6(9) . .
O86 Na10 O17 87.1(11) . .
O55 Na10 Li1 64.7(10) . .
O86 Na10 Li1 35.9(7) . .
O17 Na10 Li1 110.7(13) . .
O55 Na10 Na7 122.5(13) . 2_645
O86 Na10 Na7 77.5(10) . 2_645
O17 Na10 Na7 158.6(14) . 2_645
Li1 Na10 Na7 64.1(9) . 2_645
O55 Na10 U2 39.2(6) . .
O86 Na10 U2 80.8(9) . .
O17 Na10 U2 27.5(4) . .
Li1 Na10 U2 91.3(10) . .
Na7 Na10 U2 155.3(12) 2_645 .
O39 O1 U6 72.3(5) . .
O39 O1 U1 71.0(5) . .
U6 O1 U1 125.5(4) . .
U1 O2 Na4 108.2(4) . .
U1 O2 Na3 129.9(4) . .
Na4 O2 Na3 98.7(3) . .
U1 O2 Na6 120.2(4) . .
Na4 O2 Na6 100.6(3) . .
Na3 O2 Na6 94.2(3) . .
O30 O3 U2 71.5(5) . .
O30 O3 U7 115.6(5) . .
U2 O3 U7 135.5(4) . .
P1 O4 U7 131.0(5) . .
P1 O4 Na1 134.9(5) . .
U7 O4 Na1 92.2(3) . .
O47 O5 U10 71.8(5) 3_665 .
O47 O5 U7 69.9(5) 3_665 3_665
U10 O5 U7 123.7(4) . 3_665
U7 O6 Na1 107.1(4) . .
U7 O6 Na3 121.3(4) . .
Na1 O6 Na3 99.4(3) . .
U7 O6 Na5 130.0(4) . 3_665
Na1 O6 Na5 97.3(3) . 3_665
Na3 O6 Na5 95.7(3) . 3_665
U10 O7 Na4 127.1(4) . .
U10 O7 Na5 122.7(4) . .
Na4 O7 Na5 95.9(3) . .
U10 O7 Na1 119.2(4) . 3_665
Na4 O7 Na1 89.7(3) . 3_665
Na5 O7 Na1 93.2(3) . 3_665
O25 O8 U3 73.7(5) 3_665 .
O25 O8 U5 72.8(5) 3_665 3_665
U3 O8 U5 124.9(4) . 3_665
P6 O9 U5 131.0(5) . .
O29 O10 U2 72.5(5) . .
O29 O10 U1 69.5(5) . .
U2 O10 U1 120.4(4) . .
O19 O11 U5 69.9(5) . .
O19 O11 U1 117.9(6) . .
U5 O11 U1 134.7(4) . .
U3 O12 Na2 108.1(4) . .
U3 O12 Na6 127.6(4) . 3_665
Na2 O12 Na6 100.0(3) . 3_665
U3 O12 Na5 122.6(4) . 3_665
Na2 O12 Na5 100.8(3) . 3_665
Na6 O12 Na5 93.1(3) 3_665 3_665
U8 O13 Na1 127.6(4) . 3_665
U8 O13 Na6 125.4(4) . 3_665
Na1 O13 Na6 97.3(3) 3_665 3_665
U8 O13 Na2 116.8(4) . .
Na1 O13 Na2 87.3(3) 3_665 .
Na6 O13 Na2 91.4(3) 3_665 .
O64 O14 U4 72.0(5) . .
O64 O14 U6 72.5(5) . .
U4 O14 U6 129.0(4) . .
O44 O15 U3 72.6(5) . .
O44 O15 U8 71.5(5) . .
U3 O15 U8 126.6(4) . .
O57 O16 U9 73.6(5) 3_665 .
O57 O16 U3 113.2(6) 3_665 .
U9 O16 U3 137.3(4) . .
U2 O17 Na10 109.5(9) . .
U5 O18 Na5 145.7(5) . .
U5 O18 Na6 103.0(4) . .
Na5 O18 Na6 90.7(3) . .
O11 O19 U5 73.2(5) . .
O11 O19 Na6 117.2(6) . .
U5 O19 Na6 105.3(4) . .
U2 O20 Na6 143.5(4) . .
U2 O20 Na3 104.0(4) . .
Na6 O20 Na3 91.6(3) . .
P2 O21 U5 123.4(5) . .
P3 O23 U3 133.0(5) . .
P3 O23 Na2 133.8(5) . .
U3 O23 Na2 91.3(3) . .
U9 O24 Na3 146.9(5) . .
O8 O25 U3 69.1(5) 3_665 3_665
O8 O25 U5 70.8(5) 3_665 .
U3 O25 U5 120.9(4) 3_665 .
P1 O26 U2 126.9(5) . .
O31 O27 U4 71.4(5) . .
O31 O27 U8 71.5(5) . .
U4 O27 U8 127.5(4) . .
P3 O28 U9 127.2(5) . .
O10 O29 U1 73.8(5) . .
O10 O29 U2 71.4(5) . .
U1 O29 U2 122.3(4) . .
O3 O30 U2 71.6(5) . .
O3 O30 Na3 117.8(6) . .
U2 O30 Na3 104.2(4) . .
O27 O31 U4 71.9(5) . .
O27 O31 U8 72.6(5) . .
U4 O31 U8 128.7(4) . .
P2 O32 Li3 138.0(13) . 2_655
U4 O33 Na2 123.5(4) . .
U4 O33 Na4 120.6(4) . .
Na2 O33 Na4 94.7(3) . .
U4 O33 Na1 121.0(4) . 3_665
Na2 O33 Na1 95.3(3) . 3_665
Na4 O33 Na1 94.8(3) . 3_665
P2 O34 U1 130.5(5) . .
P2 O34 Na4 136.0(5) . .
U1 O34 Na4 92.0(3) . .
O54 O35 U4 71.1(5) . .
O54 O35 U10 73.2(5) . .
U4 O35 U10 127.9(4) . .
P1 O38 U8 139.9(6) . 3_665
O1 O39 U1 72.3(5) . .
O1 O39 U6 70.9(5) . .
U1 O39 U6 125.4(4) . .
U10 O41 Na7 116.0(5) . .
P6 O42 Na7 118.9(6) . .
U6 O43 Na2 127.3(4) . .
U6 O43 Na3 126.1(4) . .
Na2 O43 Na3 97.3(3) . .
U6 O43 Na4 116.4(4) . .
Na2 O43 Na4 87.2(3) . .
Na3 O43 Na4 91.0(3) . .
O15 O44 U8 72.2(5) . .
O15 O44 U3 71.1(5) . .
U8 O44 U3 126.1(4) . .
O53 O45 U7 73.2(5) . .
O53 O45 U9 71.1(5) . .
U7 O45 U9 122.2(4) . .
O5 O47 U7 73.3(5) 3_665 .
O5 O47 U10 71.1(5) 3_665 3_665
U7 O47 U10 125.4(4) . 3_665
P3 O48 U6 139.4(6) . .
P2 O49 U10 141.7(6) . .
O45 O53 U9 72.4(5) . .
O45 O53 U7 69.9(5) . .
U9 O53 U7 121.0(4) . .
O35 O54 U4 71.8(5) . .
O35 O54 U10 70.7(5) . .
U4 O54 U10 126.7(4) . .
P5 O55 U2 136.9(5) . .
P5 O55 Na10 124.3(10) . .
U2 O55 Na10 98.4(9) . .
U4 O56 Na9 148.0(7) . 3_675
O16 O57 Na5 121.9(6) 3_665 .
O16 O57 U9 70.6(5) 3_665 3_665
Na5 O57 U9 109.1(3) . 3_665
U7 O58 Na8 130.5(5) . .
P4 O59 U9 132.7(5) . .
U9 O60 Na7 161.0(6) . 1_455
P5 O63 Li1 120.4(10) . .
O14 O64 U4 70.6(5) . .
O14 O64 U6 70.9(5) . .
U4 O64 U6 127.0(4) . .
P5 O65 U8 160.7(7) . 3_665
P4 O66 U6 161.3(6) . .
P6 O67 U10 150.1(6) . .
P5 O68 Li3 129.9(15) . .
S1 O69 O70 53.0(8) . .
S1 O69 O72 54.5(8) . .
O70 O69 O72 89.5(12) . .
S1 O69 O71 53.4(8) . 3_665
O70 O69 O71 89.6(12) . 3_665
O72 O69 O71 86.0(11) . 3_665
S1 O69 Na3 126.4(9) . .
O70 O69 Na3 118.3(10) . .
O72 O69 Na3 74.6(8) . .
O71 O69 Na3 145.1(11) 3_665 .
S1 O69 Na2 121.0(9) . .
O70 O69 Na2 71.4(9) . .
O72 O69 Na2 150.5(11) . .
O71 O69 Na2 115.2(10) 3_665 .
Na3 O69 Na2 94.5(6) . .
S1 O69 Na5 115.3(9) . 3_665
O70 O69 Na5 143.7(11) . 3_665
O72 O69 Na5 111.3(10) . 3_665
O71 O69 Na5 63.7(7) 3_665 3_665
Na3 O69 Na5 96.4(6) . 3_665
Na2 O69 Na5 96.9(6) . 3_665
S1 O70 O71 59.1(9) . .
S1 O70 O69 57.9(9) . .
O71 O70 O69 95.0(12) . .
S1 O70 O72 58.9(9) . 3_665
O71 O70 O72 96.3(13) . 3_665
O69 O70 O72 94.7(12) . 3_665
S1 O70 Na4 125.2(10) . .
O71 O70 Na4 69.9(8) . .
O69 O70 Na4 112.1(10) . .
O72 O70 Na4 150.4(12) 3_665 .
S1 O70 Na2 124.4(10) . .
O71 O70 Na2 149.5(12) . .
O69 O70 Na2 70.2(9) . .
O72 O70 Na2 111.0(10) 3_665 .
Na4 O70 Na2 90.6(6) . .
S1 O70 Na1 123.9(10) . 3_665
O71 O70 Na1 112.3(11) . 3_665
O69 O70 Na1 149.0(11) . 3_665
O72 O70 Na1 68.7(9) 3_665 3_665
Na4 O70 Na1 91.7(6) . 3_665
Na2 O70 Na1 90.9(6) . 3_665
S1 O71 O70 53.8(8) . .
S1 O71 O72 54.4(8) . .
O70 O71 O72 90.7(12) . .
S1 O71 O69 53.3(8) . 3_665
O70 O71 O69 89.5(11) . 3_665
O72 O71 O69 85.9(11) . 3_665
S1 O71 Na4 122.6(9) . .
O70 O71 Na4 72.3(9) . .
O72 O71 Na4 115.2(10) . .
O69 O71 Na4 151.6(11) 3_665 .
S1 O71 Na5 126.8(9) . .
O70 O71 Na5 119.4(11) . .
O72 O71 Na5 143.9(11) . .
O69 O71 Na5 75.8(8) 3_665 .
Na4 O71 Na5 94.0(6) . .
S1 O71 Na6 116.2(9) . .
O70 O71 Na6 145.0(11) . .
O72 O71 Na6 63.9(8) . .
O69 O71 Na6 110.9(9) 3_665 .
Na4 O71 Na6 96.0(6) . .
Na5 O71 Na6 93.7(6) . .
S1 O72 O70 52.3(8) . 3_665
S1 O72 O69 53.0(8) . .
O70 O72 O69 87.8(11) 3_665 .
S1 O72 O71 53.1(8) . .
O70 O72 O71 89.2(12) 3_665 .
O69 O72 O71 84.5(11) . .
S1 O72 Na1 121.4(9) . .
O70 O72 Na1 72.5(9) 3_665 .
O69 O72 Na1 114.3(10) . .
O71 O72 Na1 152.5(11) . .
S1 O72 Na6 127.0(10) . .
O70 O72 Na6 120.2(11) 3_665 .
O69 O72 Na6 145.3(11) . .
O71 O72 Na6 76.6(8) . .
Na1 O72 Na6 94.8(6) . .
S1 O72 Na3 115.8(9) . .
O70 O72 Na3 143.6(11) 3_665 .
O69 O72 Na3 65.0(8) . .
O71 O72 Na3 110.4(10) . .
Na1 O72 Na3 96.2(6) . .
Na6 O72 Na3 94.7(6) . .
Li1 O75 Na7 112.8(11) 2_655 .
Li1 O86 Na10 96.7(13) . .
O75 Li1 O63 103.2(15) 2_645 .
O75 Li1 O87 119.7(17) 2_645 .
O63 Li1 O87 106.5(15) . .
O75 Li1 O86 110.1(16) 2_645 .
O63 Li1 O86 116.5(16) . .
O87 Li1 O86 101.5(14) . .
O75 Li1 P5 125.9(14) 2_645 .
O63 Li1 P5 25.7(5) . .
O87 Li1 P5 100.2(12) . .
O86 Li1 P5 94.4(11) . .
O75 Li1 Na10 95.2(13) 2_645 .
O63 Li1 Na10 77.8(12) . .
O87 Li1 Na10 141.6(15) . .
O86 Li1 Na10 47.3(9) . .
P5 Li1 Na10 66.9(9) . .
O75 Li1 Na7 38.7(8) 2_645 2_645
O63 Li1 Na7 99.6(11) . 2_645
O87 Li1 Na7 150.5(14) . 2_645
O86 Li1 Na7 78.1(10) . 2_645
P5 Li1 Na7 109.2(9) . 2_645
Na10 Li1 Na7 57.2(8) . 2_645
O89 Li2 O77 113(3) 4_576 .
O89 Li2 O76 111(3) 4_576 2_545
O77 Li2 O76 103(3) . 2_545
O90 Li3 O95 128(3) 2_645 .
O90 Li3 O80 102(2) 2_645 .
O95 Li3 O80 90(2) . .
O90 Li3 O68 100(2) 2_645 .
O95 Li3 O68 130(3) . .
O80 Li3 O68 93(2) . .
O90 Li3 O32 88(2) 2_645 2_645
O95 Li3 O32 87(2) . 2_645
O80 Li3 O32 169(3) . 2_645
O68 Li3 O32 80.5(17) . 2_645

loop_
_geom_bond_atom_site_label_1
_geom_bond_atom_site_label_2
_geom_bond_distance
_geom_bond_site_symmetry_2
U1 O36 1.802(9) .
U1 O2 1.825(8) .
U1 O29 2.312(9) .
U1 O39 2.339(9) .
U1 O1 2.358(8) .
U1 O10 2.370(9) .
U1 O34 2.394(9) .
U1 O11 2.397(9) .
U1 Na4 3.441(5) .
U1 Na6 3.880(5) .
U1 Na3 4.001(5) .
U2 O17 1.800(9) .
U2 O20 1.810(8) .
U2 O30 2.343(9) .
U2 O3 2.345(8) .
U2 O55 2.350(9) .
U2 O10 2.368(9) .
U2 O29 2.382(9) .
U2 O26 2.390(9) .
U2 Na10 3.68(4) .
U2 Na3 3.757(5) .
U2 Na6 4.020(5) .
U3 O51 1.784(9) .
U3 O12 1.829(9) .
U3 O8 2.307(9) .
U3 O15 2.342(9) .
U3 O44 2.363(9) .
U3 O25 2.370(8) 3_665
U3 O23 2.382(9) .
U3 O16 2.428(9) .
U3 Na2 3.438(5) .
U3 Na5 3.925(5) 3_665
U3 Na6 4.002(5) 3_665
U4 O56 1.800(10) .
U4 O33 1.839(8) .
U4 O31 2.329(8) .
U4 O14 2.328(9) .
U4 O54 2.331(9) .
U4 O27 2.336(9) .
U4 O35 2.341(9) .
U4 O64 2.348(9) .
U4 Na4 3.737(5) .
U4 Na2 3.750(5) .
U4 Na1 3.759(5) 3_665
U4 Na9 4.083(19) 3_675
U5 O37 1.812(9) .
U5 O18 1.817(8) .
U5 O19 2.303(9) .
U5 O11 2.348(9) .
U5 O8 2.377(9) 3_665
U5 O9 2.398(8) .
U5 O25 2.403(9) .
U5 O21 2.421(8) .
U5 Na6 3.748(5) .
U5 Na5 4.060(5) .
U6 O62 1.800(10) .
U6 O43 1.831(8) .
U6 O66 2.294(10) .
U6 O1 2.334(8) .
U6 O48 2.355(9) .
U6 O39 2.354(9) .
U6 O14 2.378(9) .
U6 O64 2.400(9) .
U6 Na2 3.778(5) .
U6 Na3 3.885(5) .
U6 Na4 3.954(5) .
U7 O58 1.803(9) .
U7 O6 1.832(8) .
U7 O45 2.335(8) .
U7 O47 2.345(9) .
U7 O53 2.380(9) .
U7 O3 2.384(8) .
U7 O4 2.382(8) .
U7 O5 2.391(9) 3_665
U7 Na1 3.447(5) .
U7 Na3 3.868(5) .
U7 Na8 4.014(16) .
U7 Na5 4.045(5) 3_665
U8 O40 1.794(10) .
U8 O13 1.831(8) .
U8 O65 2.301(10) 3_665
U8 O44 2.342(9) .
U8 O15 2.351(9) .
U8 O38 2.364(9) 3_665
U8 O31 2.377(8) .
U8 O27 2.392(9) .
U8 Na1 3.775(5) 3_665
U8 Na6 3.895(5) 3_665
U8 Na2 3.999(5) .
U9 O24 1.794(8) .
U9 O60 1.810(9) .
U9 O59 2.332(9) .
U9 O28 2.361(9) .
U9 O53 2.372(9) .
U9 O16 2.383(8) .
U9 O45 2.389(8) .
U9 O57 2.424(9) 3_665
U9 Na5 3.947(5) 3_665
U9 Na3 4.066(5) .
U10 O41 1.810(10) .
U10 O7 1.816(8) .
U10 O67 2.349(10) .
U10 O49 2.337(9) .
U10 O5 2.344(9) .
U10 O47 2.354(9) 3_665
U10 O35 2.380(9) .
U10 O54 2.415(9) .
U10 Na4 3.770(5) .
U10 Na5 3.784(5) .
U10 Na7 3.836(12) .
U10 Na1 3.949(5) 3_665
S1 O70 1.411(17) .
S1 O70 1.411(17) 3_665
S1 O69 1.497(17) 3_665
S1 O69 1.497(17) .
S1 O71 1.500(17) 3_665
S1 O71 1.500(17) .
S1 O72 1.526(18) .
S1 O72 1.526(18) 3_665
P1 O38 1.512(10) .
P1 O4 1.523(9) .
P1 O26 1.529(9) .
P1 O50 1.579(9) .
P2 O49 1.510(10) .
P2 O34 1.519(9) .
P2 O21 1.534(9) .
P2 O32 1.597(10) .
P3 O48 1.505(10) .
P3 O23 1.515(9) .
P3 O28 1.530(10) .
P3 O61 1.607(11) .
P4 O66 1.526(10) .
P4 O22 1.527(10) .
P4 O59 1.531(9) .
P4 O46 1.578(10) .
P5 O65 1.503(10) .
P5 O55 1.525(10) .
P5 O63 1.535(10) .
P5 O68 1.593(10) .
P5 Li1 3.05(3) .
P6 O9 1.494(9) .
P6 O67 1.499(10) .
P6 O52 1.539(9) .
P6 O42 1.578(11) .
Na1 O13 2.367(10) 3_665
Na1 O4 2.401(10) .
Na1 O6 2.430(10) .
Na1 O33 2.465(10) 3_665
Na1 O72 2.476(19) .
Na1 O70 2.534(18) 3_665
Na1 O7 2.731(9) 3_665
Na1 Na2 3.600(7) 3_665
Na1 Na4 3.616(7) 3_665
Na1 Na6 3.681(7) .
Na1 U4 3.758(5) 3_665
Na2 O43 2.376(10) .
Na2 O12 2.399(10) .
Na2 O33 2.406(10) .
Na2 O23 2.426(10) .
Na2 O69 2.501(18) .
Na2 O70 2.520(18) .
Na2 O13 2.825(10) .
Na2 Na4 3.570(7) .
Na2 Na1 3.600(7) 3_665
Na2 Na3 3.672(7) .
Na3 O30 2.417(10) .
Na3 O24 2.444(10) .
Na3 O69 2.501(17) .
Na3 O43 2.513(10) .
Na3 O2 2.578(10) .
Na3 O6 2.584(10) .
Na3 O72 2.660(19) .
Na3 O20 2.883(10) .
Na3 Na4 3.781(7) .
Na3 Na6 3.814(7) .
Na4 O7 2.386(10) .
Na4 O34 2.391(10) .
Na4 O2 2.401(10) .
Na4 O33 2.448(10) .
Na4 O71 2.469(18) .
Na4 O70 2.505(18) .
Na4 O43 2.783(10) .
Na4 Na5 3.614(7) .
Na4 Na1 3.616(7) 3_665
Na5 O57 2.422(10) .
Na5 O18 2.427(10) .
Na5 O71 2.470(18) .
Na5 O7 2.480(10) .
Na5 O6 2.616(9) 3_665
Na5 O12 2.624(10) 3_665
Na5 O69 2.670(18) 3_665
Na5 Na1 3.791(7) 3_665
Na5 Na6 3.802(8) .
Na5 Na3 3.856(7) 3_665
Na6 O19 2.412(10) .
Na6 O20 2.418(10) .
Na6 O72 2.526(18) .
Na6 O13 2.536(10) 3_665
Na6 O12 2.615(10) 3_665
Na6 O2 2.628(10) .
Na6 O71 2.735(18) .
Na6 O18 2.896(10) .
Na7 O42 2.451(16) .
Na7 O75 2.453(17) .
Na7 O60 2.467(15) 1_655
Na7 O83 2.61(2) .
Na7 O41 2.682(15) .
Na7 Na10 3.38(4) 2_655
Na7 Li1 3.62(3) 2_655
Na8 O93 2.11(3) .
Na8 O74 2.32(2) 1_455
Na8 O88 2.34(3) .
Na8 O78 2.38(2) 3_665
Na8 O58 2.601(18) .
Na9 O79 2.27(2) .
Na9 O56 2.44(2) 3_675
Na9 O96 2.42(4) .
Na9 U4 4.083(19) 3_675
Na10 O55 2.51(4) .
Na10 O86 2.55(4) .
Na10 O17 2.66(4) .
Na10 Li1 3.44(5) .
Na10 Na7 3.38(4) 2_645
O1 O39 1.480(12) .
O3 O30 1.483(12) .
O5 O47 1.496(12) 3_665
O5 U7 2.391(9) 3_665
O6 Na5 2.616(9) 3_665
O7 Na1 2.731(9) 3_665
O8 O25 1.493(12) 3_665
O8 U5 2.377(9) 3_665
O10 O29 1.472(12) .
O11 O19 1.473(12) .
O12 Na6 2.615(10) 3_665
O12 Na5 2.624(10) 3_665
O13 Na1 2.367(10) 3_665
O13 Na6 2.536(10) 3_665
O14 O64 1.499(13) .
O15 O44 1.465(12) .
O16 O57 1.476(12) 3_665
O25 O8 1.493(12) 3_665
O25 U3 2.370(8) 3_665
O27 O31 1.471(12) .
O32 Li3 2.46(5) 2_655
O33 Na1 2.465(10) 3_665
O35 O54 1.485(13) .
O38 U8 2.364(9) 3_665
O45 O53 1.491(11) .
O47 O5 1.495(12) 3_665
O47 U10 2.354(9) 3_665
O56 Na9 2.44(2) 3_675
O57 O16 1.476(12) 3_665
O57 U9 2.424(9) 3_665
O60 Na7 2.467(15) 1_455
O63 Li1 1.98(3) .
O65 U8 2.301(10) 3_665
O68 Li3 2.20(5) .
O69 O70 1.65(2) .
O69 O72 1.79(2) .
O69 O71 1.79(2) 3_665
O69 Na5 2.670(18) 3_665
O70 O71 1.61(2) .
O70 O72 1.66(2) 3_665
O70 Na1 2.534(18) 3_665
O71 O72 1.79(2) .
O71 O69 1.79(2) 3_665
O72 O70 1.66(2) 3_665
O74 Na8 2.32(2) 1_655
O75 Li1 1.87(3) 2_655
O76 Li2 2.02(6) 2
O77 Li2 2.01(6) .
O78 Na8 2.38(2) 3_665
O80 Li3 2.19(6) .
O86 Li1 2.03(3) .
O87 Li1 2.01(3) .
O89 Li2 1.95(6) 4_675
O90 Li3 1.97(6) 2_655
O95 Li3 2.22(6) .
Li1 O75 1.87(3) 2_645
Li1 Na7 3.62(3) 2_645
Li2 O89 1.95(6) 4_576
Li2 O76 2.02(6) 2_545
Li3 O90 1.97(6) 2_645
Li3 O32 2.46(5) 2_645
